data_9014225
loop_
_publ_author_name
'von Heidenstam, O.'

_publ_section_title
;
 Neutron and X-ray diffraction studies on tapiolite and
 some synthetic substances of trirutile structure
 Note: Crystal A and B combined
;
_journal_name_full 'Arkiv for Kemi'
_journal_page_first 375
_journal_page_last 387
_journal_volume 28
_journal_year 1968
_chemical_formula_sum 'Fe Nb0.2 O6 Ta1.8'
_chemical_name_mineral Tapiolite-(Fe)
_space_group_IT_number 136
_symmetry_space_group_name_Hall '-P 4n 2n'
_symmetry_space_group_name_H-M 'P 42/m n m'
_cell_angle_alpha 90
_cell_angle_beta 90
_cell_angle_gamma 90
_cell_length_a 4.7515
_cell_length_b 4.7515
_cell_length_c 9.254
_cell_formula_units_Z 2
_cell_volume 208.925
_database_code_amcsd 0017875
_exptl_crystal_density_diffrn 7.887
_cod_original_formula_sum 'Fe (Nb.2 Ta1.8) O6'
_cod_database_code 9014225

loop_
_space_group_symop_operation_xyz
x,y,z
-y,-x,z
y,x,-z
1/2+y,1/2-x,1/2-z
1/2-y,1/2+x,1/2+z
1/2+x,1/2-y,1/2+z
1/2-x,1/2+y,1/2-z
x,y,-z
-x,-y,z
y,x,z
-y,-x,-z
1/2-y,1/2+x,1/2-z
1/2+y,1/2-x,1/2+z
1/2-x,1/2+y,1/2+z
1/2+x,1/2-y,1/2-z
-x,-y,-z

loop_
_atom_site_label
_atom_site_fract_x
_atom_site_fract_y
_atom_site_fract_z
_atom_site_occupancy
_atom_site_U_iso_or_equiv
Fe 0.00000 0.00000 0.00000 1.00000 0.01406
Nb 0.00000 0.00000 0.33290 0.10000 0.01279
Ta 0.00000 0.00000 0.33290 0.90000 0.01279
O1 0.30300 0.30300 0.00000 1.00000 0.00975
O2 0.29860 0.29860 0.32980 1.00000 0.01203

loop_
_cod_related_entry_id
_cod_related_entry_database
_cod_related_entry_code
1 AMCSD 0017875
